data_7216472
loop_
_publ_author_name
'Podsiad\/lo, Marcin'
'Olejniczak, Anna'
'Katrusiak, Andrzej'

_publ_section_title
;
 Halogen&#x2219;&#x2219;&#x2219;halogen contra
 C&#x2212;H&#x2219;&#x2219;&#x2219;halogen
;
_journal_name_full CrystEngComm
_journal_paper_doi 10.1039/c4ce00241e
_journal_year 2014
_chemical_formula_moiety 'C H3 Cl'
_chemical_formula_sum 'C H3 Cl'
_chemical_formula_weight 50.48
_chemical_melting_point 175.5
_chemical_name_common 'methyl chloride'
_chemical_name_systematic
; 
chloromethane 
;
_space_group_IT_number 36
_symmetry_cell_setting orthorhombic
_symmetry_space_group_name_Hall 'C 2c -2'
_symmetry_space_group_name_H-M 'C m c 21'
_atom_sites_solution_hydrogens geom
_atom_sites_solution_primary direct
_atom_sites_solution_secondary difmap
_audit_creation_method SHELXL-97
_cell_angle_alpha 90.00
_cell_angle_beta 90.00
_cell_angle_gamma 90.00
_cell_formula_units_Z 4
_cell_length_a 5.967(15)
_cell_length_b 4.708(4)
_cell_length_c 6.984(15)
_cell_measurement_reflns_used 425
_cell_measurement_temperature 295(2)
_cell_measurement_theta_max 27.68
_cell_measurement_theta_min 6.25
_cell_volume 196.2(7)
_computing_cell_refinement 'CrysAlisRED (Oxford Diffraction, 2004)'
_computing_data_collection 'CrysAlisCCD (Oxford Diffraction, 2004)'
_computing_data_reduction 'CrysAlisRED (Oxford Diffraction, 2004); REDSHABS (Katrusiak, A.  2003)'
_computing_molecular_graphics 'SHELXTL (Sheldrick, 1990)'
_computing_publication_material 'SHELXL--97 (Sheldrick, 1997)'
_computing_structure_refinement 'SHELXL--97 (Sheldrick, 1997)'
_computing_structure_solution 'SHELXS--97 (Sheldrick, 1997)'
_diffrn_ambient_environment 'diamond-anvil cell'
_diffrn_ambient_pressure 4380000
_diffrn_ambient_temperature 295(2)
_diffrn_measured_fraction_theta_full 0.286
_diffrn_measured_fraction_theta_max 0.286
_diffrn_measurement_device_type 'KM-4 CCD'
_diffrn_measurement_method '\f- and \w-scans'
_diffrn_radiation_monochromator graphite
_diffrn_radiation_source 'fine-focus sealed tube'
_diffrn_radiation_type MoK\a
_diffrn_radiation_wavelength 0.71073
_diffrn_reflns_av_R_equivalents 0.0390
_diffrn_reflns_av_sigmaI/netI 0.0178
_diffrn_reflns_limit_h_max 4
_diffrn_reflns_limit_h_min -4
_diffrn_reflns_limit_k_max 5
_diffrn_reflns_limit_k_min -5
_diffrn_reflns_limit_l_max 6
_diffrn_reflns_limit_l_min -6
_diffrn_reflns_number 408
_diffrn_reflns_theta_full 27.68
_diffrn_reflns_theta_max 27.68
_diffrn_reflns_theta_min 6.25
_diffrn_standards_decay_% 0
_diffrn_standards_interval_count 0
_diffrn_standards_number 0
_exptl_absorpt_coefficient_mu 1.410
_exptl_absorpt_correction_T_max 0.69
_exptl_absorpt_correction_T_min 0.40
_exptl_absorpt_correction_type analytical
_exptl_absorpt_process_details
; 
 Correction for absorption of the diamond-anvil cell and the sample 
 were made using program REDSHABS (Katrusiak, A. (2003) REDSHABS. Adam
 Mickiewicz University Pozna\'n; Katrusiak, A. (2004) Z. Kristallogr.
 219, 461-467).
;
_exptl_crystal_colour colourless
_exptl_crystal_density_diffrn 1.709
_exptl_crystal_density_method 'not measured'
_exptl_crystal_description cylinder
_exptl_crystal_F_000 104
_exptl_crystal_size_max 0.28
_exptl_crystal_size_mid 0.28
_exptl_crystal_size_min 0.20
_refine_diff_density_max 0.107
_refine_diff_density_min -0.120
_refine_diff_density_rms 0.030
_refine_ls_abs_structure_details 'Flack H D (1983), Acta Cryst. A39, 876-881'
_refine_ls_abs_structure_Flack 0.7(4)
_refine_ls_extinction_coef 0.12(4)
_refine_ls_extinction_expression Fc^*^=kFc[1+0.001xFc^2^\l^3^/sin(2\q)]^-1/4^
_refine_ls_extinction_method SHELXL
_refine_ls_goodness_of_fit_ref 1.278
_refine_ls_hydrogen_treatment constr
_refine_ls_matrix_type full
_refine_ls_number_parameters 14
_refine_ls_number_reflns 69
_refine_ls_number_restraints 1
_refine_ls_restrained_S_all 1.266
_refine_ls_R_factor_all 0.0212
_refine_ls_R_factor_gt 0.0208
_refine_ls_shift/su_max 0.000
_refine_ls_shift/su_mean 0.000
_refine_ls_structure_factor_coef Fsqd
_refine_ls_weighting_details 'calc w=1/[\s^2^(Fo^2^)+(0.0266P)^2^+0.0429P] where P=(Fo^2^+2Fc^2^)/3'
_refine_ls_weighting_scheme calc
_refine_ls_wR_factor_gt 0.0474
_refine_ls_wR_factor_ref 0.0476
_reflns_number_gt 66
_reflns_number_total 69
_reflns_threshold_expression >2sigma(I)
_cod_data_source_file c4ce00241e2.cif
_cod_data_source_block 3cm_438GPa
_cod_database_code 7216472

loop_
_symmetry_equiv_pos_as_xyz
'x, y, z'
'-x, -y, z+1/2'
'x, -y, z+1/2'
'-x, y, z'
'x+1/2, y+1/2, z'
'-x+1/2, -y+1/2, z+1/2'
'x+1/2, -y+1/2, z+1/2'
'-x+1/2, y+1/2, z'

loop_
_atom_site_label
_atom_site_type_symbol
_atom_site_fract_x
_atom_site_fract_y
_atom_site_fract_z
_atom_site_U_iso_or_equiv
_atom_site_adp_type
_atom_site_occupancy
_atom_site_symmetry_multiplicity
_atom_site_calc_flag
_atom_site_refinement_flags
Cl1 Cl 0.0000 0.1199(2) 0.2520(8) 0.0418(11) Uani 1 2 d S
C1 C 0.0000 0.3856(9) 0.4202(8) 0.032(5) Uani 1 2 d S
H1 H 0.0000 0.5667 0.3571 0.047 Uiso 1 2 calc SR
H2 H 0.1314 0.3693 0.4988 0.047 Uiso 0.50 1 calc PR
H3 H -0.1314 0.3693 0.4988 0.047 Uiso 0.50 1 calc PR

loop_
_atom_site_aniso_label
_atom_site_aniso_U_11
_atom_site_aniso_U_22
_atom_site_aniso_U_33
_atom_site_aniso_U_23
_atom_site_aniso_U_13
_atom_site_aniso_U_12
Cl1 0.038(4) 0.0431(9) 0.044(3) 0.0043(9) 0.000 0.000
C1 0.03(3) 0.035(2) 0.034(15) -0.009(3) 0.000 0.000

loop_
_atom_type_symbol
_atom_type_description
_atom_type_scat_dispersion_real
_atom_type_scat_dispersion_imag
_atom_type_scat_source
C C 0.0033 0.0016 'International Tables Vol C Tables 4.2.6.8 and 6.1.1.4'
H H 0.0000 0.0000 'International Tables Vol C Tables 4.2.6.8 and 6.1.1.4'
Cl Cl 0.1484 0.1585 'International Tables Vol C Tables 4.2.6.8 and 6.1.1.4'

loop_
_geom_angle_atom_site_label_1
_geom_angle_atom_site_label_2
_geom_angle_atom_site_label_3
_geom_angle
Cl1 C1 H1 109.5
Cl1 C1 H2 109.5
H1 C1 H2 109.5
Cl1 C1 H3 109.5
H1 C1 H3 109.5
H2 C1 H3 109.5

loop_
_geom_bond_atom_site_label_1
_geom_bond_atom_site_label_2
_geom_bond_distance
Cl1 C1 1.716(7)
C1 H1 0.9600
C1 H2 0.9600
C1 H3 0.9600
